data_7054583
loop_
_publ_author_name
'Ma\<ckov\'a, Michaela'
'Mik\<s\'atko, Ji\<r\'i'
'Budka, Jan'
'Eigner, V\'aclav'
'Cu\<r\'inov\'a, Petra'
'Lhot\'ak, Pavel'

_publ_section_title
;
 Chiral anion recognition by a ureido-thiacalix[4]arene ligand immobilized
 in the 1,3-alternate conformation
;
_journal_issue 2
_journal_name_full 'New J. Chem.'
_journal_page_first 1382
_journal_paper_doi 10.1039/C4NJ01956C
_journal_volume 39
_journal_year 2015
_chemical_formula_moiety 'C40 H44 N4 O12 S4, 4(C2 H3 N)'
_chemical_formula_sum 'C48 H56 N8 O12 S4'
_chemical_formula_weight 1065.3
_chemical_name_systematic ' ?'
_space_group_IT_number 12
_symmetry_cell_setting monoclinic
_symmetry_Int_Tables_number 12
_symmetry_space_group_name_Hall '-C 2y'
_symmetry_space_group_name_H-M 'C 1 2/m 1'
_audit_update_record
;
2014-11-26 deposited with the CCDC.
2014-12-04 downloaded from the CCDC.
;
_cell_angle_alpha 90
_cell_angle_beta 136.110(3)
_cell_angle_gamma 90
_cell_formula_units_Z 4
_cell_length_a 28.7209(4)
_cell_length_b 19.3593(4)
_cell_length_c 13.9154(4)
_cell_measurement_reflns_used 9027
_cell_measurement_temperature 120.00(14)
_cell_measurement_theta_max 67.01
_cell_measurement_theta_min 3.18
_cell_volume 5364.0(4)
_computing_cell_refinement
;
CrysAlisPro, Agilent Technologies,
Version 1.171.36.20 (release 27-06-2012 CrysAlis171 .NET)
(compiled Jul 11 2012,15:38:31)
;
_computing_data_collection
;
CrysAlisPro, Agilent Technologies,
Version 1.171.36.20 (release 27-06-2012 CrysAlis171 .NET)
(compiled Jul 11 2012,15:38:31)
;
_computing_data_reduction
;
CrysAlisPro, Agilent Technologies,
Version 1.171.36.20 (release 27-06-2012 CrysAlis171 .NET)
(compiled Jul 11 2012,15:38:31)
;
_computing_molecular_graphics 'Mercury (Macrae et al., 2008)'
_computing_publication_material 'Jana2006 (Petricek, Dusek & Palatinus, 2014)'
_computing_structure_refinement 'Jana2006 (Petricek, Dusek & Palatinus, 2014)'
_computing_structure_solution 'Superflip (Palatinus & Chapuis, 2007)'
_diffrn_ambient_temperature 120
_diffrn_detector_area_resol_mean 10.3784
_diffrn_measured_fraction_theta_full 0.99
_diffrn_measured_fraction_theta_max 0.99
_diffrn_measurement_device 'four-cycle diffractometer'
_diffrn_measurement_device_type 'Xcalibur, Atlas, Gemini ultra'
_diffrn_measurement_method '\w scans'
_diffrn_radiation_monochromator mirror
_diffrn_radiation_probe x-ray
_diffrn_radiation_source 'Enhance Ultra (Cu) X-ray Source'
_diffrn_radiation_type 'Cu K\a'
_diffrn_radiation_wavelength 1.5418
_diffrn_reflns_av_R_equivalents 0.0421
_diffrn_reflns_av_unetI/netI 0.0203
_diffrn_reflns_limit_h_max 29
_diffrn_reflns_limit_h_min -34
_diffrn_reflns_limit_k_max 23
_diffrn_reflns_limit_k_min -22
_diffrn_reflns_limit_l_max 16
_diffrn_reflns_limit_l_min -8
_diffrn_reflns_number 19122
_diffrn_reflns_theta_full 67.05
_diffrn_reflns_theta_max 67.05
_diffrn_reflns_theta_min 3.18
_exptl_absorpt_coefficient_mu 2.176
_exptl_absorpt_correction_T_max 0.856
_exptl_absorpt_correction_T_min 0.601
_exptl_absorpt_correction_type analytical
_exptl_absorpt_process_details
;
CrysAlisPro, Agilent Technologies,
Version 1.171.36.20 (release 27-06-2012 CrysAlis171 .NET)
(compiled Jul 11 2012,15:38:31)
Analytical numeric absorption correction using a multifaceted crystal
            model based on expressions derived by R.C. Clark & J.S. Reid.
(Clark, R. C. & Reid, J. S. (1995). Acta Cryst. A51, 887-897)
;
_exptl_crystal_colour colourless
_exptl_crystal_density_diffrn 1.3191
_exptl_crystal_description prism
_exptl_crystal_F_000 2240
_exptl_crystal_size_max 0.451
_exptl_crystal_size_mid 0.143
_exptl_crystal_size_min 0.086
_refine_diff_density_max 0.54
_refine_diff_density_min -0.34
_refine_ls_extinction_method none
_refine_ls_goodness_of_fit_gt 2.37
_refine_ls_goodness_of_fit_ref 2.26
_refine_ls_hydrogen_treatment constr
_refine_ls_number_constraints 328
_refine_ls_number_parameters 373
_refine_ls_number_reflns 4856
_refine_ls_number_restraints 19
_refine_ls_R_factor_all 0.0580
_refine_ls_R_factor_gt 0.0511
_refine_ls_shift/su_max 0.0268
_refine_ls_shift/su_mean 0.0011
_refine_ls_structure_factor_coef Fsqd
_refine_ls_weighting_details w=1/(\s^2^(I)+0.0016I^2^)
_refine_ls_weighting_scheme sigma
_refine_ls_wR_factor_gt 0.1383
_refine_ls_wR_factor_ref 0.1425
_reflns_number_gt 4198
_reflns_number_total 4856
_reflns_threshold_expression I>3\s(I)
_cod_data_source_file c4nj01956c1.cif
_cod_data_source_block 4b
_cod_depositor_comments
;
The following automatic conversions were performed:

'_diffrn_radiation_probe' value 'X-ray' changed to 'x-ray' according
to
/usr/data/users/saulius/crontab/automatic-downloads/rss-feeds/RSC/lib/dictionaries/cif_core.dic
dictionary named 'cif_core.dic' version 2.4.2 from 2011-04-26.

Automatic conversion script
Id: cif_fix_values 2935 2014-11-11 08:27:57Z andrius 

 Adding full bibliography for 7054576--7054583.cif.
;
_cod_database_code 7054583

loop_
_space_group_symop_id
_space_group_symop_operation_xyz
1 x,y,z
2 -x,y,-z
3 -x,-y,-z
4 x,-y,z
5 x+1/2,y+1/2,z
6 -x+1/2,y+1/2,-z
7 -x+1/2,-y+1/2,-z
8 x+1/2,-y+1/2,z

loop_
_atom_site_label
_atom_site_type_symbol
_atom_site_fract_x
_atom_site_fract_y
_atom_site_fract_z
_atom_site_adp_type
_atom_site_U_iso_or_equiv
_atom_site_site_symmetry_multiplicity
_atom_site_occupancy
_atom_site_calc_flag
_atom_site_disorder_assembly
_atom_site_disorder_group
S4 S 0.38611(3) 0.14415(3) -0.00974(7) Uani 0.0346(5) 8 1 d . .
S10 S 0.10831(3) 0.14338(3) -0.38415(6) Uani 0.0395(4) 8 1 d . .
O1 O 0.35106(11) 0 0.0190(2) Uani 0.0326(17) 4 1 d . .
O2 O 0.24174(9) 0.12326(8) -0.29078(16) Uani 0.0332(12) 8 1 d . .
O3 O 0.1445(3) 0 -0.2558(7) Uani 0.0319(18) 4 0.458(6) d 2 1
O3a O 0.1287(3) 0 -0.2674(6) Uani 0.0319 4 0.542(6) d 2 2
O4 O 0.45343(11) 0.05557(10) -0.2466(2) Uani 0.0446(16) 8 1 d . .
O5 O 0.32581(9) 0.18439(11) 0.25881(17) Uani 0.0448(13) 8 1 d . .
O6 O 0.21807(10) 0.18819(11) 0.11387(19) Uani 0.0434(14) 8 1 d . .
O7 O 0.05168(12) 0.05563(11) -0.8127(2) Uani 0.0517(17) 8 1 d . .
N1 N 0.44414(14) 0 -0.2211(3) Uani 0.0323(19) 4 1 d . .
N2 N 0.26893(11) 0.18074(10) 0.1412(2) Uani 0.0318(15) 8 1 d . .
N3 N 0.05799(15) 0 -0.7633(3) Uani 0.036(2) 4 1 d . .
C1 C 0.42064(15) 0 -0.1556(3) Uani 0.028(2) 4 1 d . .
C2 C 0.41049(11) 0.06294(12) -0.1259(2) Uani 0.0289(15) 8 1 d . .
C3 C 0.38770(11) 0.06271(12) -0.0652(2) Uani 0.0292(15) 8 1 d . .
C5 C 0.31183(12) 0.14482(11) -0.0501(2) Uani 0.0288(16) 8 1 d . .
C6 C 0.31858(12) 0.16018(12) 0.0569(2) Uani 0.0295(15) 8 1 d . .
C7 C 0.26123(12) 0.16704(11) 0.0265(2) Uani 0.0276(15) 8 1 d . .
C8 C 0.19715(12) 0.15984(12) -0.1063(2) Uani 0.0303(16) 8 1 d . .
C9 C 0.19068(12) 0.14484(12) -0.2131(2) Uani 0.0305(15) 8 1 d . .
C11 C 0.10449(11) 0.06263(13) -0.4499(2) Uani 0.0307(14) 8 1 d . .
C12 C 0.08450(11) 0.06280(12) -0.5755(2) Uani 0.0299(14) 8 1 d . .
C13 C 0.07544(15) 0 -0.6342(3) Uani 0.028(2) 4 1 d . .
C14 C 0.37612(16) 0 -0.0349(3) Uani 0.029(2) 4 1 d . .
C15 C 0.24794(12) 0.13786(11) -0.1860(2) Uani 0.0295(16) 8 1 d . .
C16 C 0.11438(16) 0 -0.3868(3) Uani 0.0319(18) 4 1 d . .
C17 C 0.40039(18) 0 0.1686(3) Uani 0.039(3) 4 1 d . .
C18 C 0.36198(19) 0 0.2053(4) Uani 0.037(3) 4 1 d . .
C19 C 0.4084(3) 0 0.3603(5) Uani 0.076(4) 4 1 d . .
C20 C 0.3698(3) 0 0.3975(5) Uani 0.079(5) 4 1 d . .
C21 C 0.2363(3) 0.1857(3) -0.3584(6) Uani 0.048(4) 8 0.759(5) d 1 1
C22 C 0.2172(2) 0.1638(2) -0.4870(4) Uani 0.041(3) 8 0.759(5) d 1 1
C23 C 0.2742(2) 0.1239(2) -0.4502(4) Uani 0.049(3) 8 0.759(5) d 1 1
C24 C 0.2586(5) 0.1017(7) -0.5767(10) Uani 0.078(6) 8 0.759(5) d 1 1
C21a C 0.2216(12) 0.1802(9) -0.382(2) Uani 0.048(4) 8 0.241(5) d 1 2
C22a C 0.2507(7) 0.1654(6) -0.4373(13) Uani 0.041(3) 8 0.241(5) d 1 2
C23a C 0.2361(7) 0.0961(6) -0.5078(13) Uani 0.049(3) 8 0.241(5) d 1 2
C24a C 0.2699(18) 0.108(2) -0.555(4) Uani 0.078(6) 8 0.241(5) d 1 2
C25 C 0.0980(5) 0 -0.2460(9) Uani 0.042(8) 4 0.458(6) d 2 1
C26 C 0.1425(4) 0 -0.0905(8) Uani 0.046(5) 4 0.458(6) d 2 1
C27 C 0.1001(5) 0 -0.0629(8) Uani 0.055(6) 4 0.458(6) d 2 1
C28 C 0.1456(6) 0 0.0929(9) Uani 0.052(7) 4 0.458(6) d 2 1
C25a C 0.0732(4) -0.0151(7) -0.2831(9) Uani 0.042(8) 8 0.271(3) d 2 2
C26a C 0.0948(4) 0.0209(5) -0.1576(8) Uani 0.046(5) 8 0.271(3) d 2 2
C27a C 0.1582(5) 0.0249(6) -0.0142(8) Uani 0.055(6) 8 0.271(3) d 2 2
C28a C 0.1739(6) -0.0102(8) 0.1044(10) Uani 0.052(7) 8 0.271(3) d 2 2
N1s N 0.95890(15) 0.20580(19) 0.2453(3) Uani 0.069(2) 8 1 d . .
C2s C 0.99812(15) 0.25027(18) 0.3086(3) Uani 0.050(2) 8 1 d . .
C3s C 1.04803(19) 0.30527(18) 0.3850(3) Uani 0.060(2) 8 1 d . .
N4s N 0.5771(2) 0.2435(2) 0.1991(4) Uani 0.095(4) 8 1 d . .
C5s C 0.58119(18) 0.2816(2) 0.1395(4) Uani 0.064(3) 8 1 d . .
C6s C 0.58448(17) 0.32702(17) 0.0619(4) Uani 0.056(3) 8 1 d . .
H1c2 H 0.418909 0.105546 -0.14659 Uiso 0.0347 8 1 d . .
H1c6 H 0.362204 0.165905 0.150067 Uiso 0.0353 8 1 d . .
H1c8 H 0.158267 0.165083 -0.12399 Uiso 0.0363 8 1 d . .
H1c12 H 0.077214 0.105402 -0.620035 Uiso 0.0358 8 1 d . .
H1c17 H 0.427198 0.041104 0.204257 Uiso 0.0471 8 1 d . .
H1c18 H 0.333339 -0.039841 0.165348 Uiso 0.0439 8 1 d . .
H1c19 H 0.437122 0.03982 0.400278 Uiso 0.0909 8 1 d . .
H1c20 H 0.398946 -0.01493 0.49174 Uiso 0.0945 8 0.5 d . .
H2c20 H 0.354 0.045834 0.387348 Uiso 0.0945 8 0.5 d . .
H3c20 H 0.332286 -0.030904 0.336913 Uiso 0.0945 8 0.5 d . .
H1c25 H 0.071794 -0.041631 -0.286378 Uiso 0.05 8 0.458(6) d 2 1
H1c26 H 0.170786 0.040191 -0.049184 Uiso 0.0553 8 0.458(6) d 2 1
H1c27 H 0.072193 -0.040418 -0.103474 Uiso 0.0663 8 0.458(6) d 2 1
H1c28 H 0.121356 0.017764 0.111038 Uiso 0.0625 8 0.229(3) d 2 1
H2c28 H 0.160046 -0.046334 0.127663 Uiso 0.0625 8 0.229(3) d 2 1
H3c28 H 0.184102 0.02857 0.138 Uiso 0.0625 8 0.229(3) d 2 1
H1c25a H 0.070598 -0.064059 -0.276486 Uiso 0.05 8 0.271(3) d 2 2
H2c25a H 0.032636 0.005669 -0.366971 Uiso 0.05 8 0.271(3) d 2 2
H1c26a H 0.059182 0.017876 -0.164368 Uiso 0.0553 8 0.271(3) d 2 2
H2c26a H 0.071739 0.064189 -0.186179 Uiso 0.0553 8 0.271(3) d 2 2
H1c27a H 0.172839 0.072088 0.009911 Uiso 0.0663 8 0.271(3) d 2 2
H2c27a H 0.193983 0.01612 -0.005692 Uiso 0.0663 8 0.271(3) d 2 2
H1c28a H 0.133025 -0.01738 0.078666 Uiso 0.0625 8 0.271(3) d 2 2
H2c28a H 0.195099 -0.053962 0.123961 Uiso 0.0625 8 0.271(3) d 2 2
H3c28a H 0.203598 0.018494 0.185414 Uiso 0.0625 8 0.271(3) d 2 2
H1c3s H 1.071589 0.306492 0.359914 Uiso 0.0718 8 1 d . .
H2c3s H 1.026058 0.348762 0.362822 Uiso 0.0718 8 1 d . .
H3c3s H 1.079332 0.296794 0.482727 Uiso 0.0718 8 1 d . .
H1c6s H 0.566747 0.371502 0.052402 Uiso 0.0672 8 1 d . .
H2c6s H 0.63037 0.331886 0.110073 Uiso 0.0672 8 1 d . .
H3c6s H 0.558514 0.307769 -0.028338 Uiso 0.0672 8 1 d . .
H1c21 H 0.278953 0.208845 -0.296679 Uiso 0.0581 8 0.759(5) d 1 1
H2c21 H 0.202147 0.215338 -0.383507 Uiso 0.0581 8 0.759(5) d 1 1
H1c22 H 0.206584 0.203921 -0.540372 Uiso 0.0491 8 0.759(5) d 1 1
H2c22 H 0.177767 0.135277 -0.542899 Uiso 0.0491 8 0.759(5) d 1 1
H1c23 H 0.284894 0.08398 -0.396349 Uiso 0.0584 8 0.759(5) d 1 1
H2c23 H 0.314243 0.151481 -0.389902 Uiso 0.0584 8 0.759(5) d 1 1
H1c24 H 0.259485 0.141373 -0.616665 Uiso 0.0934 8 0.759(5) d 1 1
H2c24 H 0.291586 0.068885 -0.548623 Uiso 0.0934 8 0.759(5) d 1 1
H3c24 H 0.214829 0.080866 -0.644066 Uiso 0.0934 8 0.759(5) d 1 1
H1c21a H 0.240182 0.22245 -0.330217 Uiso 0.0581 8 0.241(5) d 1 2
H2c21a H 0.173541 0.181674 -0.45778 Uiso 0.0581 8 0.241(5) d 1 2
H1c22a H 0.298235 0.173388 -0.365519 Uiso 0.0491 8 0.241(5) d 1 2
H2c22a H 0.239386 0.20247 -0.497025 Uiso 0.0491 8 0.241(5) d 1 2
H1c23a H 0.188582 0.091085 -0.587532 Uiso 0.0584 8 0.241(5) d 1 2
H2c23a H 0.259153 0.059898 -0.439941 Uiso 0.0584 8 0.241(5) d 1 2
H1c24a H 0.238563 0.129575 -0.644868 Uiso 0.0934 8 0.241(5) d 1 2
H2c24a H 0.308172 0.137823 -0.489957 Uiso 0.0934 8 0.241(5) d 1 2
H3c24a H 0.284252 0.064757 -0.559995 Uiso 0.0934 8 0.241(5) d 1 2

loop_
_atom_site_aniso_label
_atom_site_aniso_type_symbol
_atom_site_aniso_U_11
_atom_site_aniso_U_22
_atom_site_aniso_U_33
_atom_site_aniso_U_12
_atom_site_aniso_U_13
_atom_site_aniso_U_23
S4 S 0.0388(3) 0.0287(3) 0.0480(4) -0.0064(2) 0.0352(3) -0.0074(2)
S10 S 0.0348(3) 0.0414(4) 0.0258(3) 0.0111(2) 0.0163(3) -0.0022(2)
O1 O 0.0359(12) 0.0350(12) 0.0427(13) 0 0.0336(12) 0
O2 O 0.0466(10) 0.0312(8) 0.0316(8) 0.0024(7) 0.0315(8) -0.0002(7)
O3 O 0.0249(14) 0.0464(17) 0.0188(12) 0 0.0139(12) 0
O3a O 0.024896 0.046387 0.018828 0 0.013921 0
O4 O 0.0612(12) 0.0443(10) 0.0539(11) -0.0024(9) 0.0500(11) 0.0025(9)
O5 O 0.0423(11) 0.0582(12) 0.0264(9) -0.0003(9) 0.0222(9) -0.0067(8)
O6 O 0.0462(10) 0.0573(12) 0.0423(10) -0.0001(9) 0.0370(9) -0.0058(8)
O7 O 0.0779(15) 0.0483(11) 0.0415(10) -0.0002(10) 0.0472(11) 0.0063(9)
N1 N 0.0302(14) 0.0418(17) 0.0276(13) 0 0.0217(12) 0
N2 N 0.0403(11) 0.0282(10) 0.0307(10) 0.0018(8) 0.0268(10) -0.0013(8)
N3 N 0.0397(16) 0.0441(18) 0.0260(13) 0 0.0246(13) 0
C1 C 0.0239(15) 0.0348(17) 0.0260(15) 0 0.0186(14) 0
C2 C 0.0250(11) 0.0331(13) 0.0288(11) -0.0029(9) 0.0195(10) -0.0006(9)
C3 C 0.0261(11) 0.0302(12) 0.0337(11) -0.0002(9) 0.0224(10) -0.0008(9)
C5 C 0.0342(12) 0.0233(11) 0.0353(12) -0.0001(9) 0.0272(11) -0.0014(9)
C6 C 0.0308(11) 0.0255(11) 0.0279(11) -0.0003(9) 0.0198(10) -0.0028(9)
C7 C 0.0342(12) 0.0243(11) 0.0275(11) 0.0008(9) 0.0233(10) -0.0025(9)
C8 C 0.0340(12) 0.0276(11) 0.0322(11) 0.0022(9) 0.0249(11) -0.0021(9)
C9 C 0.0325(12) 0.0283(12) 0.0241(11) 0.0034(9) 0.0183(10) -0.0018(9)
C11 C 0.0257(11) 0.0370(13) 0.0217(10) 0.0019(9) 0.0145(9) -0.0015(9)
C12 C 0.0260(11) 0.0349(13) 0.0237(10) 0.0012(9) 0.0163(9) 0.0016(9)
C13 C 0.0260(15) 0.0397(18) 0.0205(14) 0 0.0174(13) 0
C14 C 0.0276(15) 0.0326(17) 0.0341(16) 0 0.0244(14) 0
C15 C 0.0377(12) 0.0244(11) 0.0291(11) 0.0010(9) 0.0250(10) -0.0027(9)
C16 C 0.0249(14) 0.0464(17) 0.0188(12) 0 0.0139(12) 0
C17 C 0.047(2) 0.0393(19) 0.0449(19) 0 0.0375(18) 0
C18 C 0.0450(19) 0.0353(18) 0.0423(18) 0 0.0358(17) 0
C19 C 0.070(3) 0.123(5) 0.050(3) 0 0.049(3) 0
C20 C 0.104(4) 0.109(5) 0.063(3) 0 0.073(3) 0
C21 C 0.075(4) 0.0369(18) 0.054(3) 0.003(2) 0.053(3) 0.0071(18)
C22 C 0.043(2) 0.0484(18) 0.031(2) 0.001(2) 0.027(2) 0.0069(17)
C23 C 0.050(2) 0.065(3) 0.0359(19) 0.0027(19) 0.0328(19) 0.0004(17)
C24 C 0.088(4) 0.105(4) 0.065(4) -0.004(4) 0.064(4) -0.014(3)
C21a C 0.075(4) 0.0369(18) 0.054(3) 0.003(2) 0.053(3) 0.0071(18)
C22a C 0.043(2) 0.0484(18) 0.031(2) 0.001(2) 0.027(2) 0.0069(17)
C23a C 0.050(2) 0.065(3) 0.0359(19) 0.0027(19) 0.0328(19) 0.0004(17)
C24a C 0.088(4) 0.105(4) 0.065(4) -0.004(4) 0.064(4) -0.014(3)
C25 C 0.029(6) 0.073(6) 0.032(5) 0 0.025(5) 0
C26 C 0.039(3) 0.058(5) 0.044(4) 0 0.031(3) 0
C27 C 0.075(5) 0.059(4) 0.046(4) 0 0.048(4) 0
C28 C 0.072(6) 0.043(6) 0.042(3) 0 0.041(5) 0
C25a C 0.029(6) 0.073(6) 0.032(5) 0 0.025(5) 0
C26a C 0.039(3) 0.058(5) 0.044(4) 0 0.031(3) 0
C27a C 0.075(5) 0.059(4) 0.046(4) 0 0.048(4) 0
C28a C 0.072(6) 0.043(6) 0.042(3) 0 0.041(5) 0
N1s N 0.0536(16) 0.086(2) 0.0628(17) -0.0063(16) 0.0407(15) 0.0118(16)
C2s C 0.0441(15) 0.0586(18) 0.0450(15) 0.0051(14) 0.0318(14) 0.0122(14)
C3s C 0.067(2) 0.0515(18) 0.0462(16) -0.0004(16) 0.0358(16) 0.0031(14)
N4s N 0.091(3) 0.101(3) 0.104(3) 0.041(2) 0.074(2) 0.037(2)
C5s C 0.058(2) 0.070(2) 0.070(2) 0.0219(17) 0.0482(19) 0.0159(18)
C6s C 0.0523(17) 0.0568(19) 0.0711(19) -0.0006(15) 0.0485(17) -0.0058(16)

loop_
_atom_type_symbol
_atom_type_scat_dispersion_real
_atom_type_scat_dispersion_imag
_atom_type_scat_source
C 0.0181 0.0091 'International Tables Vol C tables 4.2.6.8 and 6.1.1.1'
H 0.0000 0.0000 'International Tables Vol C tables 4.2.6.8 and 6.1.1.1'
N 0.0311 0.0180 'International Tables Vol C tables 4.2.6.8 and 6.1.1.1'
O 0.0492 0.0322 'International Tables Vol C tables 4.2.6.8 and 6.1.1.1'
S 0.3331 0.5567 'International Tables Vol C tables 4.2.6.8 and 6.1.1.1'

loop_
_geom_angle_atom_site_label_1
_geom_angle_atom_site_label_2
_geom_angle_atom_site_label_3
_geom_angle_site_symmetry_1
_geom_angle_site_symmetry_3
_geom_angle
C3 S4 C5 . . 105.75(13)
C9 S10 C11 . . 103.47(11)
C14 O1 C17 . . 115.7(3)
C15 O2 C21 . . 112.7(4)
C15 O2 C21a . . 116.2(13)
C16 O3 C25 . . 113.4(5)
C16 O3a C25a . . 117.6(5)
C16 O3a C25a . 4_555 117.6(5)
O4 N1 O4 . 4_555 123.4(5)
O4 N1 C1 . . 118.3(3)
O4 N1 C1 4_555 . 118.3(3)
O5 N2 O6 . . 123.5(3)
O5 N2 C7 . . 118.3(3)
O6 N2 C7 . . 118.19(18)
O7 N3 O7 . 4_555 124.2(4)
O7 N3 C13 . . 117.9(2)
O7 N3 C13 4_555 . 117.9(2)
N1 C1 C2 . . 118.3(3)
N1 C1 C2 . 4_555 118.3(3)
C2 C1 C2 . 4_555 123.5(5)
C1 C2 C3 . . 118.1(3)
C1 C2 H1c2 . . 120.96
C3 C2 H1c2 . . 120.96
S4 C3 C2 . . 115.6(2)
S4 C3 C14 . . 123.7(3)
C2 C3 C14 . . 120.1(3)
S4 C5 C6 . . 117.11(16)
S4 C5 C15 . . 122.3(3)
C6 C5 C15 . . 120.2(3)
C5 C6 C7 . . 118.6(2)
C5 C6 H1c6 . . 120.72
C7 C6 H1c6 . . 120.72
N2 C7 C6 . . 118.17(19)
N2 C7 C8 . . 118.8(3)
C6 C7 C8 . . 123.0(3)
C7 C8 C9 . . 118.2(3)
C7 C8 H1c8 . . 120.9
C9 C8 H1c8 . . 120.9
S10 C9 C8 . . 117.4(3)
S10 C9 C15 . . 122.0(3)
C8 C9 C15 . . 120.3(2)
S10 C11 C12 . . 117.50(19)
S10 C11 C16 . . 122.0(3)
C12 C11 C16 . . 120.2(3)
C11 C12 C13 . . 118.2(3)
C11 C12 H1c12 . . 120.91
C13 C12 H1c12 . . 120.91
N3 C13 C12 . . 118.3(2)
N3 C13 C12 . 4_555 118.3(2)
C12 C13 C12 . 4_555 123.4(4)
O1 C14 C3 . . 119.9(3)
O1 C14 C3 . 4_555 119.9(3)
C3 C14 C3 . 4_555 120.1(5)
O2 C15 C5 . . 119.9(3)
O2 C15 C9 . . 120.48(18)
C5 C15 C9 . . 119.7(3)
O3 C16 C11 . . 119.51(17)
O3 C16 C11 . 4_555 119.51(17)
O3a C16 C11 . . 119.9(2)
O3a C16 C11 . 4_555 119.9(2)
C11 C16 C11 . 4_555 119.9(4)
O1 C17 C18 . . 106.8(3)
O1 C17 H1c17 . . 109.47
O1 C17 H1c17 . 4_555 109.47
C18 C17 H1c17 . . 109.47
C18 C17 H1c17 . 4_555 109.47
H1c17 C17 H1c17 . 4_555 111.97
C17 C18 C19 . . 111.9(4)
C17 C18 H1c18 . . 109.47
C17 C18 H1c18 . 4_555 109.47
C19 C18 H1c18 . . 109.47
C19 C18 H1c18 . 4_555 109.47
H1c18 C18 H1c18 . 4_555 106.92
C18 C19 C20 . . 112.0(5)
C18 C19 H1c19 . . 109.47
C18 C19 H1c19 . 4_555 109.47
C20 C19 H1c19 . . 109.47
C20 C19 H1c19 . 4_555 109.47
H1c19 C19 H1c19 . 4_555 106.84
C19 C20 H1c20 . . 109.47
C19 C20 H1c20 . 4_555 109.47
C19 C20 H2c20 . . 109.47
C19 C20 H2c20 . 4_555 109.47
C19 C20 H3c20 . . 109.47
C19 C20 H3c20 . 4_555 109.47
H1c20 C20 H2c20 . . 109.47
H1c20 C20 H3c20 . . 109.47
H1c20 C20 H2c20 4_555 4_555 109.47
H1c20 C20 H3c20 4_555 4_555 109.47
H2c20 C20 H3c20 . . 109.47
H2c20 C20 H3c20 4_555 4_555 109.47
O2 C21 C22 . . 108.0(4)
O2 C21 H1c21 . . 109.47
O2 C21 H2c21 . . 109.47
C22 C21 H1c21 . . 109.47
C22 C21 H2c21 . . 109.47
H1c21 C21 H2c21 . . 110.88
C21 C22 C23 . . 111.0(4)
C21 C22 H1c22 . . 109.47
C21 C22 H2c22 . . 109.47
C23 C22 H1c22 . . 109.47
C23 C22 H2c22 . . 109.47
H1c22 C22 H2c22 . . 107.92
C22 C23 C24 . . 113.7(5)
C22 C23 H1c23 . . 109.47
C22 C23 H2c23 . . 109.47
C24 C23 H1c23 . . 109.47
C24 C23 H2c23 . . 109.47
H1c23 C23 H2c23 . . 104.9
C23 C24 H1c24 . . 109.47
C23 C24 H2c24 . . 109.47
C23 C24 H3c24 . . 109.47
H1c24 C24 H2c24 . . 109.47
H1c24 C24 H3c24 . . 109.47
H2c24 C24 H3c24 . . 109.47
O2 C21a C22a . . 106.6(17)
O2 C21a H1c21a . . 109.47
O2 C21a H2c21a . . 109.47
C22a C21a H1c21a . . 109.47
C22a C21a H2c21a . . 109.47
H1c21a C21a H2c21a . . 112.23
C21a C22a C23a . . 119.7(17)
C21a C22a H1c22a . . 109.47
C21a C22a H2c22a . . 109.47
C23a C22a H1c22a . . 109.47
C23a C22a H2c22a . . 109.47
H1c22a C22a H2c22a . . 96.89
C22a C23a C24a . . 100(2)
C22a C23a H1c23a . . 109.47
C22a C23a H2c23a . . 109.47
C24a C23a H1c23a . . 109.47
C24a C23a H2c23a . . 109.47
H1c23a C23a H2c23a . . 117.38
C23a C24a H1c24a . . 109.47
C23a C24a H2c24a . . 109.47
C23a C24a H3c24a . . 109.47
H1c24a C24a H2c24a . . 109.47
H1c24a C24a H3c24a . . 109.47
H2c24a C24a H3c24a . . 109.47
O3 C25 C26 . . 104.3(8)
O3 C25 H1c25 . . 109.47
O3 C25 H1c25 . 4_555 109.47
C26 C25 H1c25 . . 109.47
C26 C25 H1c25 . 4_555 109.47
H1c25 C25 H1c25 . 4_555 114.18
C25 C26 C27 . . 110.6(8)
C25 C26 H1c26 . . 109.47
C25 C26 H1c26 . 4_555 109.47
C27 C26 H1c26 . . 109.47
C27 C26 H1c26 . 4_555 109.47
H1c26 C26 H1c26 . 4_555 108.29
C26 C27 C28 . . 109.8(10)
C26 C27 H1c27 . . 109.47
C26 C27 H1c27 . 4_555 109.47
C28 C27 H1c27 . . 109.47
C28 C27 H1c27 . 4_555 109.47
H1c27 C27 H1c27 . 4_555 109.19
C27 C28 H1c28 . . 109.47
C27 C28 H1c28 . 4_555 109.47
C27 C28 H2c28 . . 109.47
C27 C28 H2c28 . 4_555 109.47
C27 C28 H3c28 . . 109.47
C27 C28 H3c28 . 4_555 109.47
H1c28 C28 H2c28 . . 109.47
H1c28 C28 H3c28 . . 109.47
H2c28 C28 H3c28 . . 109.47
H1c28 C28 H2c28 4_555 4_555 109.47
H1c28 C28 H3c28 4_555 4_555 109.47
H2c28 C28 H3c28 4_555 4_555 109.47
O3a C25a C26a . . 103.5(8)
O3a C25a H1c25 . . 102.74
O3a C25a H1c25a . . 109.47
O3a C25a H2c25a . . 109.47
C26a C25a H1c25 . . 119.58
C26a C25a H1c25a . . 109.47
C26a C25a H2c25a . . 109.47
H1c25a C25a H2c25a . . 114.85
C25a C26a C27a . . 132.3(11)
C25a C26a H1c26a . . 109.47
C25a C26a H2c26a . . 109.47
C27a C26a H1c26a . . 109.47
C27a C26a H2c26a . . 109.47
H1c26a C26a H2c26a . . 69.04
C26a C27a C28a . . 124.8(12)
C26a C27a H1c26 . . 81.81
C26a C27a H1c27a . . 109.47
C26a C27a H2c27a . . 109.47
C28a C27a H1c27a . . 109.47
C28a C27a H2c27a . . 109.47
H1c27a C27a H2c27a . . 88.03
C27a C28a H1c28a . . 109.47
C27a C28a H2c28a . . 109.47
C27a C28a H3c28a . . 109.47
H1c28a C28a H2c28a . . 109.47
H1c28a C28a H3c28a . . 109.47
H2c28a C28a H3c28a . . 109.47
N1s C2s C3s . . 177.6(6)
C2s C3s H1c3s . . 109.47
C2s C3s H2c3s . . 109.47
C2s C3s H3c3s . . 109.47
H1c3s C3s H2c3s . . 109.47
H1c3s C3s H3c3s . . 109.47
H2c3s C3s H3c3s . . 109.47
N4s C5s C6s . . 177.9(4)
C5s C6s H1c6s . . 109.47
C5s C6s H2c6s . . 109.47
C5s C6s H3c6s . . 109.47
H1c6s C6s H2c6s . . 109.47
H1c6s C6s H3c6s . . 109.47
H2c6s C6s H3c6s . . 109.47

loop_
_geom_bond_atom_site_label_1
_geom_bond_atom_site_label_2
_geom_bond_site_symmetry_2
_geom_bond_distance
S4 C3 . 1.770(3)
S4 C5 . 1.772(4)
S10 C9 . 1.7737(18)
S10 C11 . 1.774(3)
O1 C14 . 1.363(7)
O1 C17 . 1.445(4)
O2 C15 . 1.364(5)
O2 C21 . 1.469(7)
O2 C21a . 1.45(2)
O3 C16 . 1.341(10)
O3 C25 . 1.44(2)
O3a C16 . 1.395(10)
O3a C25a . 1.473(17)
O3a C25a 4_555 1.473(17)
O4 N1 . 1.222(3)
O5 N2 . 1.224(2)
O6 N2 . 1.224(4)
O7 N3 . 1.219(3)
N1 C1 . 1.473(8)
N2 C7 . 1.469(5)
N3 C13 . 1.477(6)
C1 C2 . 1.384(4)
C1 C2 4_555 1.384(4)
C2 C3 . 1.393(6)
C2 H1c2 . 0.96
C3 C14 . 1.401(4)
C5 C6 . 1.389(6)
C5 C15 . 1.400(3)
C6 C7 . 1.380(5)
C6 H1c6 . 0.96
C7 C8 . 1.385(2)
C8 C9 . 1.390(5)
C8 H1c8 . 0.96
C9 C15 . 1.404(5)
C11 C12 . 1.392(5)
C11 C16 . 1.401(4)
C12 C13 . 1.381(3)
C12 H1c12 . 0.96
C17 C18 . 1.514(9)
C17 H1c17 . 0.96
C17 H1c17 4_555 0.96
C18 C19 . 1.511(7)
C18 H1c18 . 0.96
C18 H1c18 4_555 0.96
C19 C20 . 1.525(14)
C19 H1c19 . 0.96
C19 H1c19 4_555 0.96
C20 H1c20 . 0.96
C20 H1c20 4_555 0.96
C20 H2c20 . 0.96
C20 H2c20 4_555 0.96
C20 H3c20 . 0.96
C20 H3c20 4_555 0.96
C21 C22 . 1.505(11)
C21 H1c21 . 0.96
C21 H2c21 . 0.96
C22 C23 . 1.526(8)
C22 H1c22 . 0.96
C22 H2c22 . 0.96
C23 C24 . 1.533(17)
C23 H1c23 . 0.96
C23 H2c23 . 0.96
C24 C23a . 1.49(3)
C24 H1c24 . 0.96
C24 H2c24 . 0.96
C24 H3c24 . 0.96
C21a C22a . 1.51(5)
C21a H1c21a . 0.96
C21a H2c21a . 0.96
C22a C23a . 1.532(19)
C22a H1c22a . 0.96
C22a H2c22a . 0.96
C23a C24a . 1.53(7)
C23a H1c23a . 0.96
C23a H2c23a . 0.96
C24a H1c24a . 0.96
C24a H2c24a . 0.96
C24a H3c24a . 0.96
C25 C26 . 1.525(15)
C25 C25a . 0.573(13)
C25 C25a 4_555 0.573(13)
C25 C26a . 1.36(2)
C25 C26a 4_555 1.36(2)
C25 H1c25 . 0.96
C25 H1c25 4_555 0.96
C26 C27 . 1.52(2)
C26 C26a . 1.034(12)
C26 C26a 4_555 1.034(12)
C26 C27a . 0.935(15)
C26 C27a 4_555 0.935(15)
C26 H1c26 . 0.96
C26 H1c26 4_555 0.96
C27 C28 . 1.524(15)
C27 H1c27 . 0.96
C27 H1c27 4_555 0.96
C28 H1c28 . 0.96
C28 H1c28 4_555 0.96
C28 H2c28 . 0.96
C28 H2c28 4_555 0.96
C28 H3c28 . 0.96
C28 H3c28 4_555 0.96
C25a C26a . 1.536(18)
C25a H1c25a . 0.96
C25a H2c25a . 0.96
C26a C27a . 1.438(9)
C26a H1c26a . 0.96
C26a H2c26a . 0.96
C27a C28a . 1.52(2)
C27a H1c27a . 0.96
C27a H2c27a . 0.96
C28a H1c28a . 0.96
C28a H2c28a . 0.96
C28a H3c28a . 0.96
N1s C2s . 1.164(5)
C2s C3s . 1.457(5)
C3s H1c3s . 0.96
C3s H2c3s . 0.96
C3s H3c3s . 0.96
N4s C5s . 1.177(9)
C5s C6s . 1.448(8)
C6s H1c6s . 0.96
C6s H2c6s . 0.96
C6s H3c6s . 0.96

loop_
_geom_hbond_atom_site_label_D
_geom_hbond_atom_site_label_H
_geom_hbond_atom_site_label_A
_geom_hbond_distance_DH
_geom_hbond_distance_HA
_geom_hbond_distance_DA
_geom_hbond_angle_DHA
C27a H1c27a O6 0.96 2.47 3.422(11) 169.22

loop_
_restr_distance_atom_site_label_1
_restr_distance_atom_site_label_2
_restr_distance_target
_restr_distance_target_weight_param
C17 C18 1.52 0.01
C21 C22 1.52 0.01
C21a C22a 1.52 0.01
C25 C26 1.52 0.01
C25a C26a 1.52 0.01
C18 C19 1.54 0.01
C22 C23 1.54 0.01
C22a C23a 1.54 0.01
C26 C27 1.54 0.01
C26a C27a 1.54 0.01
C19 C20 1.54 0.01
C23 C24 1.54 0.01
C23a C24a 1.54 0.01
C27 C28 1.54 0.01
C27a C28a 1.54 0.01

loop_
_restr_equal_distance_atom_site_label_1
_restr_equal_distance_atom_site_label_2
_restr_equal_distance_class_class_id
_restr_equal_distance_class_target_weight_param
O1 C17 1 0.01
O2 C21 1 0.01
O2 C21a 1 0.01
O3 C25 1 0.01
O3a C25a 1 0.01
